data_4333214
loop_
_publ_author_name
'Gaess, Daniel'
'Harms, Klaus'
'Pokoj, Michael'
'Stolz, Wolfgang'
'Sundermeyer, J\"org'

_publ_section_title
;
 Volatile Imido&#x2212;Hydrazido Compounds of the Refractory Metals
 Niobium, Tantalum, Molybdenum, and Tungsten
;
_journal_issue 16
_journal_name_full 'Inorganic Chemistry'
_journal_page_first 6688
_journal_page_last 6701
_journal_paper_doi 10.1021/ic062435e
_journal_volume 46
_journal_year 2007
_chemical_formula_moiety 'C18 H49 N6 Nb1 Si2'
_chemical_formula_sum 'C18 H49 N6 Nb Si2'
_chemical_formula_weight 498.72
_chemical_name_systematic
;

 ?

;
_space_group_IT_number 14
_symmetry_cell_setting monoclinic
_symmetry_space_group_name_Hall '-P 2yn'
_symmetry_space_group_name_H-M 'P 1 21/n 1'
_atom_sites_solution_hydrogens 'C-H geom, N-H difmap'
_atom_sites_solution_primary direct
_atom_sites_solution_secondary difmap
_audit_creation_method SHELXL-97
_cell_angle_alpha 90.00
_cell_angle_beta 105.645(15)
_cell_angle_gamma 90.00
_cell_formula_units_Z 4
_cell_length_a 8.9516(12)
_cell_length_b 30.228(3)
_cell_length_c 10.9993(15)
_cell_measurement_reflns_used 8000
_cell_measurement_temperature 193(2)
_cell_measurement_theta_max 25
_cell_measurement_theta_min 2
_cell_volume 2866.0(7)
_computing_cell_refinement 'STOE CELL'
_computing_data_collection 'STOE EXPOSE'
_computing_data_reduction 'STOE INTEGRATE'
_computing_molecular_graphics 'DIAMOND 3.1'
_computing_publication_material 'WinGX publication routines (Farrugia, 1999)'
_computing_structure_refinement 'SHELXL-97 (Sheldrick, 1997)'
_computing_structure_solution 'SIR 92'
_diffrn_ambient_temperature 193(2)
_diffrn_measured_fraction_theta_full 0.999
_diffrn_measured_fraction_theta_max 0.990
_diffrn_measurement_device_type 'STOE IPDS'
_diffrn_measurement_method 'omega scans'
_diffrn_radiation_monochromator graphite
_diffrn_radiation_source 'fine-focus sealed tube'
_diffrn_radiation_type MoK\a
_diffrn_radiation_wavelength 0.71073
_diffrn_reflns_av_R_equivalents 0.0306
_diffrn_reflns_av_sigmaI/netI 0.0306
_diffrn_reflns_limit_h_max 10
_diffrn_reflns_limit_h_min -10
_diffrn_reflns_limit_k_max 37
_diffrn_reflns_limit_k_min -36
_diffrn_reflns_limit_l_max 13
_diffrn_reflns_limit_l_min -13
_diffrn_reflns_number 20488
_diffrn_reflns_theta_full 25.00
_diffrn_reflns_theta_max 25.95
_diffrn_reflns_theta_min 2.04
_exptl_absorpt_coefficient_mu 0.517
_exptl_absorpt_correction_T_max 0.941
_exptl_absorpt_correction_T_min 0.8902
_exptl_absorpt_correction_type multi-scan
_exptl_absorpt_process_details
;

 ?

;
_exptl_crystal_colour 'colourless plate'
_exptl_crystal_density_diffrn 1.156
_exptl_crystal_density_method 'not measured'
_exptl_crystal_description prism
_exptl_crystal_F_000 1072
_exptl_crystal_size_max 0.42
_exptl_crystal_size_mid 0.28
_exptl_crystal_size_min 0.19
_refine_diff_density_max 0.329
_refine_diff_density_min -0.247
_refine_diff_density_rms 0.045
_refine_ls_extinction_method none
_refine_ls_goodness_of_fit_ref 0.910
_refine_ls_hydrogen_treatment 'C-H noref, N-H refxyz'
_refine_ls_matrix_type full
_refine_ls_number_parameters 295
_refine_ls_number_reflns 5538
_refine_ls_number_restraints 55
_refine_ls_restrained_S_all 0.908
_refine_ls_R_factor_all 0.0332
_refine_ls_R_factor_gt 0.0239
_refine_ls_shift/su_max 0.002
_refine_ls_shift/su_mean 0.000
_refine_ls_structure_factor_coef Fsqd
_refine_ls_weighting_details 'calc w=1/[\s^2^(Fo^2^)+(0.0391P)^2^+0.0000P] where P=(Fo^2^+2Fc^2^)/3'
_refine_ls_weighting_scheme calc
_refine_ls_wR_factor_gt 0.0571
_refine_ls_wR_factor_ref 0.0586
_reflns_number_gt 4407
_reflns_number_total 5538
_reflns_threshold_expression >2sigma(I)
_cod_data_source_file ic062435esup1.cif
_cod_data_source_block compound_7b
_cod_original_cell_volume 2866.0(6)
_cod_original_sg_symbol_H-M 'P 21/n'
_cod_database_code 4333214

loop_
_symmetry_equiv_pos_as_xyz
'x, y, z'
'-x+1/2, y+1/2, -z+1/2'
'-x, -y, -z'
'x-1/2, -y-1/2, z-1/2'

loop_
_atom_site_label
_atom_site_type_symbol
_atom_site_fract_x
_atom_site_fract_y
_atom_site_fract_z
_atom_site_U_iso_or_equiv
_atom_site_adp_type
_atom_site_occupancy
_atom_site_symmetry_multiplicity
_atom_site_calc_flag
_atom_site_refinement_flags
_atom_site_disorder_assembly
_atom_site_disorder_group
C1 C 0.5561(3) 0.23081(8) 0.7322(3) 0.0673(7) Uani 1 1 d . . .
H1A H 0.5094 0.2587 0.7489 0.101 Uiso 1 1 calc R . .
H1B H 0.6456 0.2371 0.6997 0.101 Uiso 1 1 calc R . .
H1C H 0.5900 0.2138 0.8106 0.101 Uiso 1 1 calc R . .
C2 C 0.3835(4) 0.22931(7) 0.5197(2) 0.0661(7) Uani 1 1 d . . .
H2A H 0.3089 0.2108 0.4594 0.099 Uiso 1 1 calc R . .
H2B H 0.4704 0.2366 0.4850 0.099 Uiso 1 1 calc R . .
H2C H 0.3325 0.2566 0.5351 0.099 Uiso 1 1 calc R . .
C3 C 0.0139(6) 0.18736(14) 0.7199(7) 0.085(2) Uani 0.645(8) 1 d PU A 1
H3A H -0.0377 0.1874 0.6292 0.127 Uiso 0.645(8) 1 calc PR A 1
H3B H -0.0536 0.2015 0.7654 0.127 Uiso 0.645(8) 1 calc PR A 1
H3C H 0.0351 0.1568 0.7492 0.127 Uiso 0.645(8) 1 calc PR A 1
C4 C 0.2865(8) 0.2232(3) 0.9294(4) 0.117(3) Uani 0.645(8) 1 d PU A 1
H4A H 0.3087 0.1939 0.9680 0.175 Uiso 0.645(8) 1 calc PR A 1
H4B H 0.2160 0.2391 0.9685 0.175 Uiso 0.645(8) 1 calc PR A 1
H4C H 0.3834 0.2399 0.9424 0.175 Uiso 0.645(8) 1 calc PR A 1
C5 C 0.1665(12) 0.2751(3) 0.6981(8) 0.074(2) Uani 0.645(8) 1 d PU A 1
H5A H 0.2648 0.2908 0.7319 0.111 Uiso 0.645(8) 1 calc PR A 1
H5B H 0.0855 0.2890 0.7301 0.111 Uiso 0.645(8) 1 calc PR A 1
H5C H 0.1370 0.2767 0.6057 0.111 Uiso 0.645(8) 1 calc PR A 1
C6 C 0.6236(3) 0.13301(9) 0.4657(2) 0.0578(6) Uani 1 1 d . . .
H6A H 0.6104 0.1259 0.3765 0.087 Uiso 1 1 calc R . .
H6B H 0.7305 0.1266 0.5138 0.087 Uiso 1 1 calc R . .
H6C H 0.6015 0.1644 0.4742 0.087 Uiso 1 1 calc R . .
C7 C 0.5450(3) 0.05885(7) 0.5039(2) 0.0554(6) Uani 1 1 d . . .
H7A H 0.4656 0.0419 0.5302 0.083 Uiso 1 1 calc R . .
H7B H 0.6478 0.0512 0.5584 0.083 Uiso 1 1 calc R . .
H7C H 0.5404 0.0516 0.4161 0.083 Uiso 1 1 calc R . .
C8 C 0.2755(3) 0.14331(11) 0.2008(2) 0.0727(8) Uani 1 1 d . . .
H8A H 0.2953 0.1743 0.2265 0.109 Uiso 1 1 calc R . .
H8B H 0.1893 0.1417 0.1240 0.109 Uiso 1 1 calc R . .
H8C H 0.3688 0.1305 0.1844 0.109 Uiso 1 1 calc R . .
C9 C 0.1946(4) 0.05302(10) 0.2788(3) 0.0910(10) Uani 1 1 d . . .
H9A H 0.2869 0.0420 0.2567 0.137 Uiso 1 1 calc R . .
H9B H 0.1044 0.0508 0.2051 0.137 Uiso 1 1 calc R . .
H9C H 0.1766 0.0352 0.3480 0.137 Uiso 1 1 calc R . .
C10 C 0.0419(3) 0.13463(10) 0.3535(2) 0.0666(7) Uani 1 1 d . . .
H10A H -0.0025 0.1134 0.4012 0.100 Uiso 1 1 calc R . .
H10B H -0.0322 0.1401 0.2713 0.100 Uiso 1 1 calc R . .
H10C H 0.0643 0.1624 0.4006 0.100 Uiso 1 1 calc R . .
C11 C 0.1852(2) 0.05272(6) 0.7355(2) 0.0404(5) Uani 1 1 d . . .
C12 C 0.1836(3) 0.05280(9) 0.8735(2) 0.0694(7) Uani 1 1 d . . .
H12A H 0.2866 0.0447 0.9266 0.104 Uiso 1 1 calc R . .
H12B H 0.1070 0.0313 0.8859 0.104 Uiso 1 1 calc R . .
H12C H 0.1562 0.0824 0.8969 0.104 Uiso 1 1 calc R . .
C13 C 0.2437(3) 0.00837(8) 0.7035(3) 0.0795(9) Uani 1 1 d . . .
H13A H 0.2407 0.0078 0.6138 0.119 Uiso 1 1 calc R . .
H13B H 0.1775 -0.0152 0.7212 0.119 Uiso 1 1 calc R . .
H13C H 0.3505 0.0039 0.7547 0.119 Uiso 1 1 calc R . .
C14 C 0.0217(3) 0.06122(10) 0.6533(3) 0.0782(9) Uani 1 1 d . . .
H14A H -0.0122 0.0907 0.6718 0.117 Uiso 1 1 calc R . .
H14B H -0.0488 0.0389 0.6711 0.117 Uiso 1 1 calc R . .
H14C H 0.0208 0.0596 0.5641 0.117 Uiso 1 1 calc R . .
C15 C 0.6771(2) 0.10325(8) 0.91488(18) 0.0462(5) Uani 1 1 d . . .
C16 C 0.5713(3) 0.11316(13) 0.9983(2) 0.0837(10) Uani 1 1 d . . .
H16A H 0.5654 0.1452 1.0093 0.126 Uiso 1 1 calc R . .
H16B H 0.6127 0.0991 1.0808 0.126 Uiso 1 1 calc R . .
H16C H 0.4673 0.1015 0.9587 0.126 Uiso 1 1 calc R . .
C17 C 0.6903(4) 0.05390(10) 0.8989(3) 0.0905(10) Uani 1 1 d . . .
H17A H 0.5871 0.0415 0.8608 0.136 Uiso 1 1 calc R . .
H17B H 0.7345 0.0402 0.9816 0.136 Uiso 1 1 calc R . .
H17C H 0.7578 0.0480 0.8439 0.136 Uiso 1 1 calc R . .
C18 C 0.8366(3) 0.12280(10) 0.9762(2) 0.0719(8) Uani 1 1 d . . .
H18A H 0.9058 0.1171 0.9225 0.108 Uiso 1 1 calc R . .
H18B H 0.8795 0.1091 1.0591 0.108 Uiso 1 1 calc R . .
H18C H 0.8271 0.1548 0.9866 0.108 Uiso 1 1 calc R . .
N1 N 0.31750(18) 0.18811(5) 0.68633(14) 0.0315(3) Uani 1 1 d . A .
N2 N 0.4415(2) 0.20525(5) 0.63866(16) 0.0412(4) Uani 1 1 d . A .
N3 N 0.35714(17) 0.11947(5) 0.47281(13) 0.0308(3) Uani 1 1 d . A .
N4 N 0.51697(17) 0.10627(5) 0.51447(14) 0.0352(4) Uani 1 1 d . A .
N5 N 0.28741(17) 0.08745(5) 0.71347(14) 0.0324(3) Uani 1 1 d . A .
N6 N 0.61321(19) 0.12443(6) 0.79220(16) 0.0395(4) Uani 1 1 d D A .
Si1 Si 0.18938(8) 0.21677(2) 0.74845(7) 0.05218(17) Uani 1 1 d . . .
Si2 Si 0.22475(7) 0.11174(2) 0.32913(5) 0.03874(13) Uani 1 1 d . . .
Nb1 Nb 0.403341(17) 0.127972(5) 0.663752(14) 0.02445(6) Uani 1 1 d . . .
C3A C -0.0170(10) 0.2108(7) 0.6034(16) 0.160(9) Uani 0.355(8) 1 d PU A 2
H3A1 H 0.0014 0.2199 0.5232 0.240 Uiso 0.355(8) 1 calc PR A 2
H3A2 H -0.0968 0.2298 0.6220 0.240 Uiso 0.355(8) 1 calc PR A 2
H3A3 H -0.0520 0.1800 0.5974 0.240 Uiso 0.355(8) 1 calc PR A 2
C4A C 0.1606(19) 0.1893(3) 0.8798(13) 0.118(7) Uani 0.355(8) 1 d PU A 2
H4A1 H 0.1113 0.1607 0.8537 0.178 Uiso 0.355(8) 1 calc PR A 2
H4A2 H 0.0936 0.2072 0.9176 0.178 Uiso 0.355(8) 1 calc PR A 2
H4A3 H 0.2608 0.1847 0.9419 0.178 Uiso 0.355(8) 1 calc PR A 2
C5A C 0.191(3) 0.2759(6) 0.7578(16) 0.089(6) Uani 0.355(8) 1 d PU A 2
H5A1 H 0.2638 0.2852 0.8374 0.134 Uiso 0.355(8) 1 calc PR A 2
H5A2 H 0.0870 0.2866 0.7543 0.134 Uiso 0.355(8) 1 calc PR A 2
H5A3 H 0.2246 0.2881 0.6868 0.134 Uiso 0.355(8) 1 calc PR A 2
H6 H 0.679(2) 0.1291(8) 0.759(2) 0.053(7) Uiso 1 1 d D . .

loop_
_atom_site_aniso_label
_atom_site_aniso_U_11
_atom_site_aniso_U_22
_atom_site_aniso_U_33
_atom_site_aniso_U_23
_atom_site_aniso_U_13
_atom_site_aniso_U_12
C1 0.0544(15) 0.0448(13) 0.107(2) -0.0284(14) 0.0294(15) -0.0198(12)
C2 0.111(2) 0.0349(12) 0.0680(15) 0.0143(11) 0.0516(16) 0.0032(13)
C3 0.071(3) 0.051(2) 0.156(7) 0.000(3) 0.072(4) 0.006(2)
C4 0.116(5) 0.186(9) 0.052(3) -0.010(3) 0.028(3) 0.077(5)
C5 0.073(4) 0.044(3) 0.112(6) -0.011(5) 0.037(5) 0.023(2)
C6 0.0418(12) 0.0785(17) 0.0610(14) -0.0108(12) 0.0272(11) -0.0110(12)
C7 0.0570(15) 0.0486(13) 0.0604(14) -0.0094(11) 0.0158(12) 0.0216(11)
C8 0.0725(18) 0.108(2) 0.0366(12) 0.0091(13) 0.0136(12) -0.0174(16)
C9 0.093(2) 0.0644(18) 0.093(2) -0.0313(16) -0.0142(18) -0.0188(17)
C10 0.0453(13) 0.102(2) 0.0480(13) 0.0131(13) 0.0057(11) 0.0183(14)
C11 0.0395(12) 0.0311(10) 0.0548(12) 0.0071(9) 0.0198(10) -0.0042(9)
C12 0.0838(19) 0.0656(16) 0.0708(17) 0.0135(13) 0.0413(15) -0.0143(15)
C13 0.082(2) 0.0320(12) 0.143(3) -0.0086(15) 0.063(2) -0.0105(13)
C14 0.0471(15) 0.0708(18) 0.107(2) 0.0315(16) 0.0046(15) -0.0219(14)
C15 0.0384(11) 0.0620(14) 0.0330(10) -0.0023(9) 0.0008(9) 0.0086(10)
C16 0.0566(16) 0.154(3) 0.0398(13) -0.0088(16) 0.0112(12) -0.0027(18)
C17 0.096(2) 0.0646(18) 0.089(2) 0.0209(16) -0.0118(18) 0.0159(17)
C18 0.0447(13) 0.107(2) 0.0516(14) -0.0093(14) -0.0081(11) 0.0018(15)
N1 0.0371(9) 0.0243(7) 0.0362(8) -0.0011(6) 0.0151(7) -0.0001(7)
N2 0.0477(10) 0.0275(8) 0.0563(10) -0.0040(7) 0.0274(9) -0.0085(7)
N3 0.0293(8) 0.0335(8) 0.0303(7) -0.0023(6) 0.0092(6) 0.0039(6)
N4 0.0292(8) 0.0393(9) 0.0379(8) -0.0058(7) 0.0103(7) 0.0043(7)
N5 0.0331(8) 0.0281(8) 0.0372(8) 0.0025(6) 0.0113(7) -0.0006(7)
N6 0.0280(8) 0.0491(10) 0.0394(9) 0.0022(8) 0.0054(7) 0.0013(8)
Si1 0.0624(4) 0.0390(3) 0.0666(4) 0.0014(3) 0.0371(4) 0.0163(3)
Si2 0.0394(3) 0.0455(3) 0.0301(3) -0.0023(2) 0.0074(2) -0.0045(3)
Nb1 0.02479(8) 0.02147(8) 0.02770(8) -0.00046(6) 0.00813(6) 0.00027(7)
C3A 0.035(5) 0.25(2) 0.176(14) -0.129(14) 0.002(6) 0.036(7)
C4A 0.217(16) 0.061(5) 0.144(11) 0.048(6) 0.161(13) 0.060(8)
C5A 0.135(15) 0.039(5) 0.126(13) -0.014(9) 0.091(13) 0.000(7)

loop_
_atom_type_symbol
_atom_type_description
_atom_type_scat_dispersion_real
_atom_type_scat_dispersion_imag
_atom_type_scat_source
C C 0.0033 0.0016 'International Tables Vol C Tables 4.2.6.8 and 6.1.1.4'
H H 0.0000 0.0000 'International Tables Vol C Tables 4.2.6.8 and 6.1.1.4'
N N 0.0061 0.0033 'International Tables Vol C Tables 4.2.6.8 and 6.1.1.4'
Si Si 0.0817 0.0704 'International Tables Vol C Tables 4.2.6.8 and 6.1.1.4'
Nb Nb -2.0727 0.6215 'International Tables Vol C Tables 4.2.6.8 and 6.1.1.4'

loop_
_geom_angle_atom_site_label_1
_geom_angle_atom_site_label_2
_geom_angle_atom_site_label_3
_geom_angle
N2 C1 H1A 109.5
N2 C1 H1B 109.5
H1A C1 H1B 109.5
N2 C1 H1C 109.5
H1A C1 H1C 109.5
H1B C1 H1C 109.5
N2 C2 H2A 109.5
N2 C2 H2B 109.5
H2A C2 H2B 109.5
N2 C2 H2C 109.5
H2A C2 H2C 109.5
H2B C2 H2C 109.5
Si1 C3 H3A 109.5
Si1 C3 H3B 109.5
Si1 C3 H3C 109.5
Si1 C4 H4A 109.5
Si1 C4 H4B 109.5
Si1 C4 H4C 109.5
Si1 C5 H5A 109.5
Si1 C5 H5B 109.5
Si1 C5 H5C 109.5
N4 C6 H6A 109.5
N4 C6 H6B 109.5
H6A C6 H6B 109.5
N4 C6 H6C 109.5
H6A C6 H6C 109.5
H6B C6 H6C 109.5
N4 C7 H7A 109.5
N4 C7 H7B 109.5
H7A C7 H7B 109.5
N4 C7 H7C 109.5
H7A C7 H7C 109.5
H7B C7 H7C 109.5
Si2 C8 H8A 109.5
Si2 C8 H8B 109.5
H8A C8 H8B 109.5
Si2 C8 H8C 109.5
H8A C8 H8C 109.5
H8B C8 H8C 109.5
Si2 C9 H9A 109.5
Si2 C9 H9B 109.5
H9A C9 H9B 109.5
Si2 C9 H9C 109.5
H9A C9 H9C 109.5
H9B C9 H9C 109.5
Si2 C10 H10A 109.5
Si2 C10 H10B 109.5
H10A C10 H10B 109.5
Si2 C10 H10C 109.5
H10A C10 H10C 109.5
H10B C10 H10C 109.5
N5 C11 C13 109.15(16)
N5 C11 C14 109.08(17)
C13 C11 C14 110.4(2)
N5 C11 C12 109.89(18)
C13 C11 C12 109.3(2)
C14 C11 C12 109.0(2)
C11 C12 H12A 109.5
C11 C12 H12B 109.5
H12A C12 H12B 109.5
C11 C12 H12C 109.5
H12A C12 H12C 109.5
H12B C12 H12C 109.5
C11 C13 H13A 109.5
C11 C13 H13B 109.5
H13A C13 H13B 109.5
C11 C13 H13C 109.5
H13A C13 H13C 109.5
H13B C13 H13C 109.5
C11 C14 H14A 109.5
C11 C14 H14B 109.5
H14A C14 H14B 109.5
C11 C14 H14C 109.5
H14A C14 H14C 109.5
H14B C14 H14C 109.5
N6 C15 C17 110.36(19)
N6 C15 C16 108.60(19)
C17 C15 C16 110.3(3)
N6 C15 C18 109.0(2)
C17 C15 C18 110.0(2)
C16 C15 C18 108.6(2)
C15 C16 H16A 109.5
C15 C16 H16B 109.5
H16A C16 H16B 109.5
C15 C16 H16C 109.5
H16A C16 H16C 109.5
H16B C16 H16C 109.5
C15 C17 H17A 109.5
C15 C17 H17B 109.5
H17A C17 H17B 109.5
C15 C17 H17C 109.5
H17A C17 H17C 109.5
H17B C17 H17C 109.5
C15 C18 H18A 109.5
C15 C18 H18B 109.5
H18A C18 H18B 109.5
C15 C18 H18C 109.5
H18A C18 H18C 109.5
H18B C18 H18C 109.5
N2 N1 Si1 128.57(11)
N2 N1 Nb1 85.58(9)
Si1 N1 Nb1 145.20(9)
N1 N2 C1 113.32(16)
N1 N2 C2 112.37(18)
C1 N2 C2 112.23(19)
N1 N2 Nb1 57.29(8)
C1 N2 Nb1 122.06(15)
C2 N2 Nb1 124.20(14)
N4 N3 Si2 129.57(11)
N4 N3 Nb1 78.41(9)
Si2 N3 Nb1 149.44(9)
N3 N4 C6 115.03(16)
N3 N4 C7 115.07(16)
C6 N4 C7 111.71(17)
N3 N4 Nb1 62.89(8)
C6 N4 Nb1 125.18(13)
C7 N4 Nb1 117.64(13)
C11 N5 Nb1 171.98(13)
C15 N6 Nb1 136.43(14)
C15 N6 H6 110.4(18)
Nb1 N6 H6 110.0(18)
N1 Si1 C4A 110.7(3)
N1 Si1 C3 109.52(17)
C4A Si1 C3 65.4(6)
N1 Si1 C5A 121.9(6)
C4A Si1 C5A 115.4(6)
C3 Si1 C5A 120.7(8)
N1 Si1 C5 113.3(3)
C4A Si1 C5 132.4(4)
C3 Si1 C5 114.1(4)
C5A Si1 C5 20.0(6)
N1 Si1 C4 107.08(16)
C4A Si1 C4 47.8(5)
C3 Si1 C4 111.3(3)
C5A Si1 C4 81.2(6)
C5 Si1 C4 101.1(4)
N1 Si1 C3A 101.5(3)
C4A Si1 C3A 107.0(8)
C3 Si1 C3A 42.2(6)
C5A Si1 C3A 97.1(8)
C5 Si1 C3A 81.4(7)
C4 Si1 C3A 147.3(4)
N3 Si2 C9 114.42(12)
N3 Si2 C8 112.31(10)
C9 Si2 C8 108.05(15)
N3 Si2 C10 103.45(10)
C9 Si2 C10 109.60(15)
C8 Si2 C10 108.84(13)
N5 Nb1 N1 108.00(6)
N5 Nb1 N6 104.87(7)
N1 Nb1 N6 105.93(7)
N5 Nb1 N3 104.80(6)
N1 Nb1 N3 105.18(6)
N6 Nb1 N3 127.04(6)
N5 Nb1 N4 116.00(6)
N1 Nb1 N4 127.99(6)
N6 Nb1 N4 88.67(6)
N3 Nb1 N4 38.70(6)
N5 Nb1 N2 145.12(6)
N1 Nb1 N2 37.13(6)
N6 Nb1 N2 89.87(7)
N3 Nb1 N2 89.99(6)
N4 Nb1 N2 95.39(6)
Si1 C3A H3A1 109.5
Si1 C3A H3A2 109.5
H3A1 C3A H3A2 109.5
Si1 C3A H3A3 109.5
H3A1 C3A H3A3 109.5
H3A2 C3A H3A3 109.5
Si1 C4A H4A1 109.5
Si1 C4A H4A2 109.5
H4A1 C4A H4A2 109.5
Si1 C4A H4A3 109.5
H4A1 C4A H4A3 109.5
H4A2 C4A H4A3 109.5
Si1 C5A H5A1 109.5
Si1 C5A H5A2 109.5
H5A1 C5A H5A2 109.5
Si1 C5A H5A3 109.5
H5A1 C5A H5A3 109.5
H5A2 C5A H5A3 109.5

loop_
_geom_bond_atom_site_label_1
_geom_bond_atom_site_label_2
_geom_bond_distance
C1 N2 1.462(3)
C1 H1A 0.9800
C1 H1B 0.9800
C1 H1C 0.9800
C2 N2 1.464(3)
C2 H2A 0.9800
C2 H2B 0.9800
C2 H2C 0.9800
C3 Si1 1.758(5)
C3 H3A 0.9800
C3 H3B 0.9800
C3 H3C 0.9800
C4 Si1 1.955(5)
C4 H4A 0.9800
C4 H4B 0.9800
C4 H4C 0.9800
C5 Si1 1.844(10)
C5 H5A 0.9800
C5 H5B 0.9800
C5 H5C 0.9800
C6 N4 1.459(3)
C6 H6A 0.9800
C6 H6B 0.9800
C6 H6C 0.9800
C7 N4 1.465(3)
C7 H7A 0.9800
C7 H7B 0.9800
C7 H7C 0.9800
C8 Si2 1.859(2)
C8 H8A 0.9800
C8 H8B 0.9800
C8 H8C 0.9800
C9 Si2 1.857(3)
C9 H9A 0.9800
C9 H9B 0.9800
C9 H9C 0.9800
C10 Si2 1.861(3)
C10 H10A 0.9800
C10 H10B 0.9800
C10 H10C 0.9800
C11 N5 1.455(2)
C11 C13 1.515(3)
C11 C14 1.520(3)
C11 C12 1.522(3)
C12 H12A 0.9800
C12 H12B 0.9800
C12 H12C 0.9800
C13 H13A 0.9800
C13 H13B 0.9800
C13 H13C 0.9800
C14 H14A 0.9800
C14 H14B 0.9800
C14 H14C 0.9800
C15 N6 1.463(3)
C15 C17 1.511(4)
C15 C16 1.516(3)
C15 C18 1.524(3)
C16 H16A 0.9800
C16 H16B 0.9800
C16 H16C 0.9800
C17 H17A 0.9800
C17 H17B 0.9800
C17 H17C 0.9800
C18 H18A 0.9800
C18 H18B 0.9800
C18 H18C 0.9800
N1 N2 1.445(2)
N1 Si1 1.7190(15)
N1 Nb1 2.0149(14)
N2 Nb1 2.3875(16)
N3 N4 1.436(2)
N3 Si2 1.7166(15)
N3 Nb1 2.0444(14)
N4 Nb1 2.2498(15)
N5 Nb1 1.7840(14)
N6 Nb1 2.0262(16)
N6 H6 0.785(10)
Si1 C4A 1.744(7)
Si1 C5A 1.789(19)
Si1 C3A 2.098(10)
C3A H3A1 0.9800
C3A H3A2 0.9800
C3A H3A3 0.9800
C4A H4A1 0.9800
C4A H4A2 0.9800
C4A H4A3 0.9800
C5A H5A1 0.9800
C5A H5A2 0.9800
C5A H5A3 0.9800

loop_
_geom_torsion_atom_site_label_1
_geom_torsion_atom_site_label_2
_geom_torsion_atom_site_label_3
_geom_torsion_atom_site_label_4
_geom_torsion
Si1 N1 N2 C1 58.4(2)
Nb1 N1 N2 C1 -114.22(16)
Si1 N1 N2 C2 -70.1(2)
Nb1 N1 N2 C2 117.26(14)
Si1 N1 N2 Nb1 172.62(16)
Si2 N3 N4 C6 75.5(2)
Nb1 N3 N4 C6 -118.38(15)
Si2 N3 N4 C7 -56.5(2)
Nb1 N3 N4 C7 109.63(15)
Si2 N3 N4 Nb1 -166.11(15)
C13 C11 N5 Nb1 65.7(10)
C14 C11 N5 Nb1 -55.0(10)
C12 C11 N5 Nb1 -174.5(9)
C17 C15 N6 Nb1 72.5(3)
C16 C15 N6 Nb1 -48.5(3)
C18 C15 N6 Nb1 -166.67(17)
N2 N1 Si1 C4A -138.8(7)
Nb1 N1 Si1 C4A 28.3(7)
N2 N1 Si1 C3 151.0(3)
Nb1 N1 Si1 C3 -41.9(3)
N2 N1 Si1 C5A 2.0(8)
Nb1 N1 Si1 C5A 169.0(8)
N2 N1 Si1 C5 22.4(4)
Nb1 N1 Si1 C5 -170.5(4)
N2 N1 Si1 C4 -88.2(4)
Nb1 N1 Si1 C4 78.8(4)
N2 N1 Si1 C3A 107.9(7)
Nb1 N1 Si1 C3A -85.1(7)
N4 N3 Si2 C9 57.1(2)
Nb1 N3 Si2 C9 -95.4(2)
N4 N3 Si2 C8 -66.58(19)
Nb1 N3 Si2 C8 140.97(18)
N4 N3 Si2 C10 176.24(16)
Nb1 N3 Si2 C10 23.8(2)
C11 N5 Nb1 N1 110.7(9)
C11 N5 Nb1 N6 -136.7(9)
C11 N5 Nb1 N3 -1.1(10)
C11 N5 Nb1 N4 -40.8(10)
C11 N5 Nb1 N2 111.2(9)
N2 N1 Nb1 N5 179.52(10)
Si1 N1 Nb1 N5 9.65(18)
N2 N1 Nb1 N6 67.61(11)
Si1 N1 Nb1 N6 -102.27(16)
N2 N1 Nb1 N3 -68.99(11)
Si1 N1 Nb1 N3 121.14(16)
N2 N1 Nb1 N4 -33.48(13)
Si1 N1 Nb1 N4 156.64(14)
Si1 N1 Nb1 N2 -169.9(2)
C15 N6 Nb1 N5 -11.1(2)
C15 N6 Nb1 N1 103.0(2)
C15 N6 Nb1 N3 -133.16(19)
C15 N6 Nb1 N4 -127.7(2)
C15 N6 Nb1 N2 136.9(2)
N4 N3 Nb1 N5 -113.29(10)
Si2 N3 Nb1 N5 45.36(18)
N4 N3 Nb1 N1 132.95(9)
Si2 N3 Nb1 N1 -68.39(18)
N4 N3 Nb1 N6 8.83(12)
Si2 N3 Nb1 N6 167.48(15)
Si2 N3 Nb1 N4 158.7(2)
N4 N3 Nb1 N2 98.66(9)
Si2 N3 Nb1 N2 -102.69(17)
N3 N4 Nb1 N5 81.12(10)
C6 N4 Nb1 N5 -176.13(16)
C7 N4 Nb1 N5 -24.49(16)
N3 N4 Nb1 N1 -63.68(11)
C6 N4 Nb1 N1 39.07(19)
C7 N4 Nb1 N1 -169.29(14)
N3 N4 Nb1 N6 -172.96(10)
C6 N4 Nb1 N6 -70.21(17)
C7 N4 Nb1 N6 81.42(15)
C6 N4 Nb1 N3 102.75(19)
C7 N4 Nb1 N3 -105.62(17)
N3 N4 Nb1 N2 -83.22(9)
C6 N4 Nb1 N2 19.53(17)
C7 N4 Nb1 N2 171.17(15)
N1 N2 Nb1 N5 -0.79(17)
C1 N2 Nb1 N5 98.00(19)
C2 N2 Nb1 N5 -97.13(19)
C1 N2 Nb1 N1 98.79(18)
C2 N2 Nb1 N1 -96.3(2)
N1 N2 Nb1 N6 -117.24(11)
C1 N2 Nb1 N6 -18.45(16)
C2 N2 Nb1 N6 146.42(18)
N1 N2 Nb1 N3 115.72(10)
C1 N2 Nb1 N3 -145.49(16)
C2 N2 Nb1 N3 19.38(17)
N1 N2 Nb1 N4 154.10(10)
C1 N2 Nb1 N4 -107.10(16)
C2 N2 Nb1 N4 57.77(17)
